data_7036495
loop_
_publ_author_name
'Zhang, Zong-Hui'
'Liu, Bing'
'Xu, Ling'
'Jiao, Huan'

_publ_section_title
;
 Combination effect of ionic liquid components on the structure and
 properties in 1,4-benzenedicarboxylate based zinc metal-organic
 frameworks.
;
_journal_issue 41
_journal_name_full 'Dalton transactions (Cambridge, England : 2003)'
_journal_page_first 17980
_journal_page_last 17989
_journal_paper_doi 10.1039/c5dt02672e
_journal_volume 44
_journal_year 2015
_chemical_formula_moiety 'C24 H12 Br2 O12 Zn3, 2(C8 H15 N2)'
_chemical_formula_sum 'C40 H42 Br2 N4 O12 Zn3'
_chemical_formula_weight 1126.71
_chemical_name_systematic
; 
 ? 
;
_space_group_IT_number 14
_symmetry_cell_setting monoclinic
_symmetry_space_group_name_Hall '-P 2yn'
_symmetry_space_group_name_H-M 'P 1 21/n 1'
_atom_sites_solution_hydrogens geom
_atom_sites_solution_primary direct
_atom_sites_solution_secondary difmap
_audit_block_doi 10.5517/cc1j5j8h
_audit_creation_method SHELXL-97
_audit_update_record
;
2015-06-08 deposited with the CCDC.
2015-09-11 downloaded from the CCDC.
;
_cell_angle_alpha 90.00
_cell_angle_beta 110.202(12)
_cell_angle_gamma 90.00
_cell_formula_units_Z 2
_cell_length_a 13.1135(14)
_cell_length_b 9.7503(6)
_cell_length_c 18.2437(18)
_cell_measurement_reflns_used 2176
_cell_measurement_temperature 293(2)
_cell_measurement_theta_max 26.8700
_cell_measurement_theta_min 3.3470
_cell_volume 2189.1(4)
_computing_cell_refinement 'CrystalClear (Rigaku Corp., 2002)'
_computing_data_collection 'CrystalClear (Rigaku Corp., 2002)'
_computing_data_reduction 'CrystalClear (Rigaku Corp., 2002)'
_computing_molecular_graphics 'Siemens SHELXTL^TM^ 5'
_computing_publication_material 'Siemens SHELXTL^TM^ 5'
_computing_structure_refinement 'Siemens SHELXTL^TM^ 5'
_computing_structure_solution 'Siemens SHELXTL^TM^ 5'
_diffrn_ambient_temperature 293(2)
_diffrn_measured_fraction_theta_full 0.994
_diffrn_measured_fraction_theta_max 0.994
_diffrn_measurement_device_type 'Rigaku Mercury CCD'
_diffrn_measurement_method \w
_diffrn_radiation_monochromator graphite
_diffrn_radiation_source 'rotating-anode generator'
_diffrn_radiation_type MoK\a
_diffrn_radiation_wavelength 0.71073
_diffrn_reflns_av_R_equivalents 0.0519
_diffrn_reflns_av_sigmaI/netI 0.0691
_diffrn_reflns_limit_h_max 15
_diffrn_reflns_limit_h_min -13
_diffrn_reflns_limit_k_max 7
_diffrn_reflns_limit_k_min -11
_diffrn_reflns_limit_l_max 16
_diffrn_reflns_limit_l_min -21
_diffrn_reflns_number 9730
_diffrn_reflns_theta_full 25.02
_diffrn_reflns_theta_max 25.02
_diffrn_reflns_theta_min 3.75
_exptl_absorpt_coefficient_mu 3.521
_exptl_absorpt_correction_T_max 1.00000
_exptl_absorpt_correction_T_min 0.88184
_exptl_absorpt_correction_type multi-scan
_exptl_absorpt_process_details 'Sphere (CrystalClear)'
_exptl_crystal_colour colorless
_exptl_crystal_density_diffrn 1.709
_exptl_crystal_density_method 'not measured'
_exptl_crystal_description Block
_exptl_crystal_F_000 1132
_exptl_crystal_size_max 0.40
_exptl_crystal_size_mid 0.20
_exptl_crystal_size_min 0.20
_refine_diff_density_max 1.112
_refine_diff_density_min -0.857
_refine_diff_density_rms 0.119
_refine_ls_extinction_method none
_refine_ls_goodness_of_fit_ref 1.039
_refine_ls_hydrogen_treatment constr
_refine_ls_matrix_type full
_refine_ls_number_parameters 277
_refine_ls_number_reflns 3837
_refine_ls_number_restraints 69
_refine_ls_restrained_S_all 1.056
_refine_ls_R_factor_all 0.0806
_refine_ls_R_factor_gt 0.0551
_refine_ls_shift/su_max 0.000
_refine_ls_shift/su_mean 0.000
_refine_ls_structure_factor_coef Fsqd
_refine_ls_weighting_details 'calc w=1/[\s^2^(Fo^2^)+(0.0679P)^2^+3.8688P] where P=(Fo^2^+2Fc^2^)/3'
_refine_ls_weighting_scheme calc
_refine_ls_wR_factor_gt 0.1315
_refine_ls_wR_factor_ref 0.1494
_reflns_number_gt 2858
_reflns_number_total 3837
_reflns_threshold_expression >2sigma(I)
_cod_data_source_file c5dt02672e2.cif
_cod_data_source_block 14
_cod_depositor_comments
;
The following automatic conversions were performed:

'_symmetry_cell_setting' value 'Monoclinic' changed to 'monoclinic'
according to
/usr/data/users/saulius/crontab/automatic-downloads/rss-feeds/RSC/lib/dictionaries/cif_core.dic
dictionary named 'cif_core.dic' version 2.4.2 from 2011-04-26.

Automatic conversion script
Id: cif_fix_values 3271 2015-04-21 07:52:19Z andrius 

 Adding full bibliography for 7036490--7036500.cif.
;
_cod_original_cell_volume 2189.1(3)
_cod_original_sg_symbol_H-M P2(1)/n
_cod_database_code 7036495

loop_
_symmetry_equiv_pos_as_xyz
'x, y, z'
'-x+1/2, y+1/2, -z+1/2'
'-x, -y, -z'
'x-1/2, -y-1/2, z-1/2'

loop_
_atom_site_label
_atom_site_type_symbol
_atom_site_fract_x
_atom_site_fract_y
_atom_site_fract_z
_atom_site_U_iso_or_equiv
_atom_site_adp_type
_atom_site_occupancy
_atom_site_symmetry_multiplicity
_atom_site_calc_flag
_atom_site_refinement_flags
Zn1 Zn 0.30779(5) 0.45106(6) 0.07260(3) 0.02646(17) Uani 1 1 d .
Zn2 Zn 0.5000 0.5000 0.0000 0.0232(2) Uani 1 2 d S
Br1 Br 0.16671(6) 0.34571(9) 0.10415(5) 0.0652(2) Uani 1 1 d .
O11 O 0.5287(4) 0.5809(4) 0.1103(2) 0.0437(11) Uani 1 1 d .
O12 O 0.3974(3) 0.5633(4) 0.1607(2) 0.0396(10) Uani 1 1 d .
O13 O 0.8698(3) 0.8804(4) 0.4468(2) 0.0415(11) Uani 1 1 d .
O14 O 0.7296(3) 0.9275(4) 0.4847(2) 0.0389(10) Uani 1 1 d .
C11 C 0.5621(5) 0.6692(6) 0.2343(3) 0.0320(13) Uani 1 1 d .
C12 C 0.5216(5) 0.7215(6) 0.2896(4) 0.0397(15) Uani 1 1 d .
H12A H 0.4483 0.7112 0.2826 0.048 Uiso 1 1 calc R
C13 C 0.5890(5) 0.7883(6) 0.3547(3) 0.0368(14) Uani 1 1 d .
H13A H 0.5603 0.8246 0.3906 0.044 Uiso 1 1 calc R
C14 C 0.6978(4) 0.8023(5) 0.3676(3) 0.0305(13) Uani 1 1 d .
C15 C 0.7396(5) 0.7496(7) 0.3133(4) 0.0477(17) Uani 1 1 d .
H15A H 0.8133 0.7585 0.3211 0.057 Uiso 1 1 calc R
C16 C 0.6710(5) 0.6833(7) 0.2472(4) 0.0487(17) Uani 1 1 d .
H16A H 0.6995 0.6478 0.2110 0.058 Uiso 1 1 calc R
C17 C 0.4903(5) 0.5992(5) 0.1634(3) 0.0285(13) Uani 1 1 d .
C18 C 0.7720(5) 0.8764(5) 0.4380(3) 0.0307(13) Uani 1 1 d .
O21 O 0.3963(3) 0.3400(3) 0.0249(2) 0.0294(9) Uani 1 1 d .
O22 O 0.4431(4) 0.2335(4) 0.1383(3) 0.0588(14) Uani 1 1 d .
C21 C 0.4726(5) 0.1170(5) 0.0332(4) 0.0353(14) Uani 1 1 d .
C22 C 0.5197(6) 0.0035(6) 0.0791(4) 0.0442(17) Uani 1 1 d .
H22A H 0.5325 0.0051 0.1325 0.053 Uiso 1 1 calc R
C23 C 0.5473(6) -0.1105(6) 0.0459(4) 0.0429(17) Uani 1 1 d .
H23A H 0.5800 -0.1846 0.0773 0.052 Uiso 1 1 calc R
C24 C 0.4383(5) 0.2366(5) 0.0710(4) 0.0389(15) Uani 1 1 d .
N1 N 0.2147(9) 0.8849(11) 0.1694(7) 0.129(3) Uani 1 1 d DU
N2 N 0.0957(10) 0.7522(12) 0.1582(7) 0.136(4) Uani 1 1 d DU
C1 C 0.1320(13) 0.8358(15) 0.1985(10) 0.149(5) Uani 1 1 d DU
H1A H 0.1143 0.8672 0.2408 0.178 Uiso 1 1 calc R
C2 C 0.1863(14) 0.8251(16) 0.0996(11) 0.190(5) Uani 1 1 d DU
H2A H 0.2137 0.8484 0.0606 0.228 Uiso 1 1 calc R
C3 C 0.1068(12) 0.7189(14) 0.0931(8) 0.133(4) Uani 1 1 d DU
H3A H 0.0755 0.6518 0.0559 0.159 Uiso 1 1 calc R
C4 C 0.2753(16) 1.0017(18) 0.1947(12) 0.209(7) Uani 1 1 d U
H4A H 0.3250 1.0125 0.1669 0.313 Uiso 1 1 calc R
H4B H 0.3153 0.9945 0.2496 0.313 Uiso 1 1 calc R
H4C H 0.2279 1.0798 0.1852 0.313 Uiso 1 1 calc R
C5 C 0.0042(15) 0.6870(19) 0.1655(12) 0.205(5) Uani 1 1 d DU
H5A H -0.0059 0.6122 0.1286 0.246 Uiso 1 1 calc R
H5B H 0.0358 0.6440 0.2163 0.246 Uiso 1 1 calc R
C6 C -0.1025(17) 0.708(2) 0.1627(14) 0.236(6) Uani 1 1 d DU
H6A H -0.1056 0.6917 0.2143 0.283 Uiso 1 1 calc R
H6B H -0.1489 0.6406 0.1277 0.283 Uiso 1 1 calc R
C7 C -0.146(2) 0.845(2) 0.1368(15) 0.274(7) Uani 1 1 d U
H7A H -0.1039 0.9041 0.1793 0.329 Uiso 1 1 calc R
H7B H -0.2181 0.8424 0.1400 0.329 Uiso 1 1 calc R
C8 C -0.1619(17) 0.940(2) 0.0572(13) 0.236(7) Uani 1 1 d U
H8A H -0.1899 1.0283 0.0634 0.354 Uiso 1 1 calc R
H8B H -0.2119 0.8949 0.0123 0.354 Uiso 1 1 calc R
H8C H -0.0930 0.9505 0.0502 0.354 Uiso 1 1 calc R

loop_
_atom_site_aniso_label
_atom_site_aniso_U_11
_atom_site_aniso_U_22
_atom_site_aniso_U_33
_atom_site_aniso_U_23
_atom_site_aniso_U_13
_atom_site_aniso_U_12
Zn1 0.0241(3) 0.0321(3) 0.0246(3) 0.0004(2) 0.0102(3) -0.0020(3)
Zn2 0.0214(4) 0.0276(4) 0.0218(4) 0.0008(3) 0.0089(4) 0.0027(3)
Br1 0.0492(4) 0.0862(5) 0.0727(5) 0.0091(4) 0.0368(4) -0.0197(4)
O11 0.051(3) 0.054(3) 0.029(2) -0.0152(19) 0.018(2) -0.021(2)
O12 0.034(2) 0.048(2) 0.035(2) -0.0136(19) 0.0093(19) -0.0059(19)
O13 0.026(2) 0.048(2) 0.049(3) -0.020(2) 0.0107(19) -0.0118(18)
O14 0.034(2) 0.050(2) 0.035(2) -0.0183(18) 0.0164(19) -0.0131(18)
C11 0.031(3) 0.041(3) 0.024(3) -0.006(2) 0.009(2) -0.006(2)
C12 0.020(3) 0.055(4) 0.042(3) -0.016(3) 0.009(3) -0.008(3)
C13 0.027(3) 0.052(3) 0.036(3) -0.019(3) 0.017(3) -0.005(3)
C14 0.028(3) 0.035(3) 0.029(3) -0.011(2) 0.011(2) -0.002(2)
C15 0.026(3) 0.070(4) 0.049(4) -0.029(3) 0.015(3) -0.014(3)
C16 0.037(3) 0.082(5) 0.034(3) -0.023(3) 0.021(3) -0.009(3)
C17 0.029(3) 0.029(3) 0.025(3) -0.002(2) 0.006(2) -0.005(2)
C18 0.030(3) 0.029(3) 0.031(3) -0.001(2) 0.007(3) -0.005(2)
O21 0.029(2) 0.0310(19) 0.030(2) -0.0003(16) 0.0130(17) 0.0017(16)
O22 0.099(4) 0.049(3) 0.039(3) 0.007(2) 0.036(3) 0.018(3)
C21 0.041(3) 0.027(3) 0.041(3) 0.004(2) 0.018(3) 0.003(3)
C22 0.067(4) 0.029(3) 0.039(3) -0.003(3) 0.021(3) 0.002(3)
C23 0.067(4) 0.024(3) 0.037(3) 0.005(3) 0.017(3) 0.008(3)
C24 0.043(4) 0.023(3) 0.055(4) 0.002(3) 0.021(3) 0.001(3)
N1 0.123(5) 0.127(4) 0.133(5) 0.013(4) 0.038(4) 0.000(4)
N2 0.145(5) 0.134(5) 0.126(5) 0.009(4) 0.041(4) 0.004(4)
C1 0.155(6) 0.141(6) 0.144(6) 0.001(4) 0.044(4) -0.002(4)
C2 0.192(7) 0.193(7) 0.187(6) -0.014(4) 0.067(4) 0.011(5)
C3 0.137(6) 0.136(5) 0.128(5) -0.011(4) 0.049(4) 0.011(4)
C4 0.211(10) 0.183(8) 0.224(11) 0.008(8) 0.066(8) -0.033(7)
C5 0.204(6) 0.204(7) 0.206(7) 0.004(5) 0.071(4) -0.009(5)
C6 0.232(6) 0.234(7) 0.242(7) 0.002(5) 0.082(5) 0.003(5)
C7 0.274(8) 0.272(8) 0.275(7) 0.003(5) 0.094(5) 0.000(5)
C8 0.232(11) 0.233(10) 0.245(10) -0.019(7) 0.085(8) -0.008(8)

loop_
_atom_type_symbol
_atom_type_description
_atom_type_scat_dispersion_real
_atom_type_scat_dispersion_imag
_atom_type_scat_source
C C 0.0033 0.0016 'International Tables Vol C Tables 4.2.6.8 and 6.1.1.4'
H H 0.0000 0.0000 'International Tables Vol C Tables 4.2.6.8 and 6.1.1.4'
N N 0.0061 0.0033 'International Tables Vol C Tables 4.2.6.8 and 6.1.1.4'
O O 0.0106 0.0060 'International Tables Vol C Tables 4.2.6.8 and 6.1.1.4'
Zn Zn 0.2839 1.4301 'International Tables Vol C Tables 4.2.6.8 and 6.1.1.4'
Br Br -0.2901 2.4595 'International Tables Vol C Tables 4.2.6.8 and 6.1.1.4'

loop_
_geom_angle_atom_site_label_1
_geom_angle_atom_site_label_2
_geom_angle_atom_site_label_3
_geom_angle
_geom_angle_site_symmetry_1
_geom_angle_site_symmetry_3
O12 Zn1 O14 109.07(17) . 4_575
O12 Zn1 O21 112.70(16) . .
O14 Zn1 O21 100.89(16) 4_575 .
O12 Zn1 Br1 109.99(13) . .
O14 Zn1 Br1 103.23(13) 4_575 .
O21 Zn1 Br1 119.64(11) . .
O13 Zn2 O13 180.0 2_645 4_575
O13 Zn2 O11 85.03(18) 2_645 .
O13 Zn2 O11 94.97(18) 4_575 .
O13 Zn2 O11 94.97(18) 2_645 3_665
O13 Zn2 O11 85.03(18) 4_575 3_665
O11 Zn2 O11 180.0 . 3_665
O13 Zn2 O21 88.38(15) 2_645 .
O13 Zn2 O21 91.62(15) 4_575 .
O11 Zn2 O21 89.29(15) . .
O11 Zn2 O21 90.71(15) 3_665 .
O13 Zn2 O21 91.62(15) 2_645 3_665
O13 Zn2 O21 88.37(15) 4_575 3_665
O11 Zn2 O21 90.71(15) . 3_665
O11 Zn2 O21 89.29(15) 3_665 3_665
O21 Zn2 O21 180.0(2) . 3_665
C17 O11 Zn2 145.2(4) . .
C17 O12 Zn1 119.2(4) . .
C18 O13 Zn2 138.4(4) . 2_655
C18 O14 Zn1 123.8(4) . 4_676
C16 C11 C12 118.4(5) . .
C16 C11 C17 120.4(5) . .
C12 C11 C17 121.2(5) . .
C13 C12 C11 120.5(5) . .
C13 C12 H12A 119.7 . .
C11 C12 H12A 119.7 . .
C14 C13 C12 121.1(6) . .
C14 C13 H13A 119.5 . .
C12 C13 H13A 119.5 . .
C13 C14 C15 119.1(5) . .
C13 C14 C18 121.6(5) . .
C15 C14 C18 119.4(5) . .
C14 C15 C16 119.7(6) . .
C14 C15 H15A 120.1 . .
C16 C15 H15A 120.1 . .
C11 C16 C15 121.2(6) . .
C11 C16 H16A 119.4 . .
C15 C16 H16A 119.4 . .
O12 C17 O11 125.2(5) . .
O12 C17 C11 118.7(5) . .
O11 C17 C11 116.1(5) . .
O13 C18 O14 125.1(5) . .
O13 C18 C14 117.5(5) . .
O14 C18 C14 117.3(5) . .
C24 O21 Zn1 108.5(4) . .
C24 O21 Zn2 121.5(4) . .
Zn1 O21 Zn2 101.40(14) . .
C23 C21 C22 118.5(5) 3_655 .
C23 C21 C24 122.6(5) 3_655 .
C22 C21 C24 118.7(6) . .
C23 C22 C21 120.4(6) . .
C23 C22 H22A 119.8 . .
C21 C22 H22A 119.8 . .
C22 C23 C21 121.1(6) . 3_655
C22 C23 H23A 119.4 . .
C21 C23 H23A 119.4 3_655 .
O22 C24 O21 122.4(5) . .
O22 C24 C21 122.0(5) . .
O21 C24 C21 115.5(5) . .
C2 N1 C4 128.5(16) . .
C2 N1 C1 102.1(13) . .
C4 N1 C1 124.9(15) . .
C1 N2 C3 130.5(17) . .
C1 N2 C5 117.5(17) . .
C3 N2 C5 110.3(14) . .
N2 C1 N1 102.0(16) . .
N2 C1 H1A 129.0 . .
N1 C1 H1A 129.0 . .
N1 C2 C3 110.4(16) . .
N1 C2 H2A 124.8 . .
C3 C2 H2A 124.8 . .
N2 C3 C2 92.9(14) . .
N2 C3 H3A 133.5 . .
C2 C3 H3A 133.5 . .
N1 C4 H4A 109.5 . .
N1 C4 H4B 109.5 . .
H4A C4 H4B 109.5 . .
N1 C4 H4C 109.5 . .
H4A C4 H4C 109.5 . .
H4B C4 H4C 109.5 . .
C6 C5 N2 143.9(19) . .
C6 C5 H5A 100.9 . .
N2 C5 H5A 100.9 . .
C6 C5 H5B 100.9 . .
N2 C5 H5B 100.9 . .
H5A C5 H5B 104.4 . .
C5 C6 C7 115(2) . .
C5 C6 H6A 108.6 . .
C7 C6 H6A 108.6 . .
C5 C6 H6B 108.6 . .
C7 C6 H6B 108.6 . .
H6A C6 H6B 107.6 . .
C6 C7 C8 135(2) . .
C6 C7 H7A 103.5 . .
C8 C7 H7A 103.5 . .
C6 C7 H7B 103.5 . .
C8 C7 H7B 103.5 . .
H7A C7 H7B 105.3 . .
C7 C8 H8A 109.5 . .
C7 C8 H8B 109.5 . .
H8A C8 H8B 109.5 . .
C7 C8 H8C 109.5 . .
H8A C8 H8C 109.5 . .
H8B C8 H8C 109.5 . .

loop_
_geom_bond_atom_site_label_1
_geom_bond_atom_site_label_2
_geom_bond_distance
_geom_bond_site_symmetry_2
Zn1 O12 1.964(4) .
Zn1 O14 1.972(4) 4_575
Zn1 O21 1.994(4) .
Zn1 Br1 2.3547(10) .
Zn2 O13 2.018(4) 2_645
Zn2 O13 2.018(4) 4_575
Zn2 O11 2.071(4) .
Zn2 O11 2.071(4) 3_665
Zn2 O21 2.217(4) .
Zn2 O21 2.217(4) 3_665
O11 C17 1.249(7) .
O12 C17 1.252(7) .
O13 C18 1.238(7) .
O13 Zn2 2.018(4) 2_655
O14 C18 1.269(7) .
O14 Zn1 1.972(4) 4_676
C11 C16 1.372(9) .
C11 C12 1.389(8) .
C11 C17 1.479(7) .
C12 C13 1.376(8) .
C12 H12A 0.9300 .
C13 C14 1.370(8) .
C13 H13A 0.9300 .
C14 C15 1.386(8) .
C14 C18 1.501(7) .
C15 C16 1.391(8) .
C15 H15A 0.9300 .
C16 H16A 0.9300 .
O21 C24 1.307(7) .
O22 C24 1.209(8) .
C21 C23 1.376(9) 3_655
C21 C22 1.397(8) .
C21 C24 1.500(8) .
C22 C23 1.373(8) .
C22 H22A 0.9300 .
C23 C21 1.376(9) 3_655
C23 H23A 0.9300 .
N1 C2 1.331(17) .
N1 C4 1.374(18) .
N1 C1 1.444(17) .
N2 C1 1.091(16) .
N2 C3 1.287(15) .
N2 C5 1.404(19) .
C1 H1A 0.9300 .
C2 C3 1.445(15) .
C2 H2A 0.9300 .
C3 H3A 0.9300 .
C4 H4A 0.9600 .
C4 H4B 0.9600 .
C4 H4C 0.9600 .
C5 C6 1.397(16) .
C5 H5A 0.9700 .
C5 H5B 0.9700 .
C6 C7 1.47(2) .
C6 H6A 0.9700 .
C6 H6B 0.9700 .
C7 C8 1.67(3) .
C7 H7A 0.9700 .
C7 H7B 0.9700 .
C8 H8A 0.9600 .
C8 H8B 0.9600 .
C8 H8C 0.9600 .

loop_
_geom_torsion_atom_site_label_1
_geom_torsion_atom_site_label_2
_geom_torsion_atom_site_label_3
_geom_torsion_atom_site_label_4
_geom_torsion
_geom_torsion_site_symmetry_1
_geom_torsion_site_symmetry_4
O13 Zn2 O11 C17 -119.7(7) 2_645 .
O13 Zn2 O11 C17 60.3(7) 4_575 .
O11 Zn2 O11 C17 -165(65) 3_665 .
O21 Zn2 O11 C17 -31.3(7) . .
O21 Zn2 O11 C17 148.7(7) 3_665 .
O14 Zn1 O12 C17 -85.2(4) 4_575 .
O21 Zn1 O12 C17 26.0(4) . .
Br1 Zn1 O12 C17 162.3(4) . .
C16 C11 C12 C13 1.4(9) . .
C17 C11 C12 C13 -178.9(5) . .
C11 C12 C13 C14 -1.5(10) . .
C12 C13 C14 C15 0.9(9) . .
C12 C13 C14 C18 179.3(5) . .
C13 C14 C15 C16 -0.2(10) . .
C18 C14 C15 C16 -178.7(6) . .
C12 C11 C16 C15 -0.8(10) . .
C17 C11 C16 C15 179.6(6) . .
C14 C15 C16 C11 0.2(10) . .
Zn1 O12 C17 O11 7.3(8) . .
Zn1 O12 C17 C11 -172.7(4) . .
Zn2 O11 C17 O12 -1.1(11) . .
Zn2 O11 C17 C11 178.9(5) . .
C16 C11 C17 O12 165.6(6) . .
C12 C11 C17 O12 -14.0(8) . .
C16 C11 C17 O11 -14.4(8) . .
C12 C11 C17 O11 166.0(5) . .
Zn2 O13 C18 O14 -26.6(10) 2_655 .
Zn2 O13 C18 C14 155.1(4) 2_655 .
Zn1 O14 C18 O13 10.1(8) 4_676 .
Zn1 O14 C18 C14 -171.6(3) 4_676 .
C13 C14 C18 O13 177.5(6) . .
C15 C14 C18 O13 -4.1(8) . .
C13 C14 C18 O14 -1.0(8) . .
C15 C14 C18 O14 177.5(5) . .
O12 Zn1 O21 C24 75.5(4) . .
O14 Zn1 O21 C24 -168.4(4) 4_575 .
Br1 Zn1 O21 C24 -56.2(4) . .
O12 Zn1 O21 Zn2 -53.57(19) . .
O14 Zn1 O21 Zn2 62.61(17) 4_575 .
Br1 Zn1 O21 Zn2 174.80(6) . .
O13 Zn2 O21 C24 10.0(4) 2_645 .
O13 Zn2 O21 C24 -170.0(4) 4_575 .
O11 Zn2 O21 C24 -75.0(4) . .
O11 Zn2 O21 C24 105.0(4) 3_665 .
O21 Zn2 O21 C24 -144(82) 3_665 .
O13 Zn2 O21 Zn1 130.24(17) 2_645 .
O13 Zn2 O21 Zn1 -49.76(17) 4_575 .
O11 Zn2 O21 Zn1 45.19(17) . .
O11 Zn2 O21 Zn1 -134.81(17) 3_665 .
O21 Zn2 O21 Zn1 -23(81) 3_665 .
C23 C21 C22 C23 1.2(11) 3_655 .
C24 C21 C22 C23 176.9(6) . .
C21 C22 C23 C21 -1.3(11) . 3_655
Zn1 O21 C24 O22 -16.7(7) . .
Zn2 O21 C24 O22 100.0(7) . .
Zn1 O21 C24 C21 158.8(4) . .
Zn2 O21 C24 C21 -84.5(5) . .
C23 C21 C24 O22 170.0(7) 3_655 .
C22 C21 C24 O22 -5.5(9) . .
C23 C21 C24 O21 -5.5(9) 3_655 .
C22 C21 C24 O21 179.0(6) . .
C3 N2 C1 N1 -12(2) . .
C5 N2 C1 N1 -174.7(12) . .
C2 N1 C1 N2 13.9(16) . .
C4 N1 C1 N2 171.6(14) . .
C4 N1 C2 C3 -169.8(15) . .
C1 N1 C2 C3 -13.3(16) . .
C1 N2 C3 C2 3(2) . .
C5 N2 C3 C2 167.4(13) . .
N1 C2 C3 N2 7.8(16) . .
C1 N2 C5 C6 60(4) . .
C3 N2 C5 C6 -106(3) . .
N2 C5 C6 C7 7(5) . .
C5 C6 C7 C8 57(4) . .
